data_4088531
loop_
_publ_author_name
'Leich, Valeri'
'Spaniol, Thomas P.'
'Okuda, Jun'

_publ_section_title
;
 Potassium-Catalyzed Hydrosilylation of Activated Olefins: Evidence for a
 Silyl Migration Mechanism
;
_journal_issue 9
_journal_name_full Organometallics
_journal_page_first 1179
_journal_paper_doi 10.1021/acs.organomet.6b00160
_journal_volume 35
_journal_year 2016
_chemical_formula_moiety 'C44 H51 K O6 Si'
_chemical_formula_sum 'C44 H51 K O6 Si'
_chemical_formula_weight 743.03
_space_group_crystal_system monoclinic
_space_group_IT_number 14
_space_group_name_Hall '-P 2ybc'
_space_group_name_H-M_alt 'P 1 21/c 1'
_atom_sites_solution_hydrogens difmap
_audit_creation_method SHELXL-2013
_cell_angle_alpha 90
_cell_angle_beta 116.927(3)
_cell_angle_gamma 90
_cell_formula_units_Z 4
_cell_length_a 9.3694(7)
_cell_length_b 24.0129(17)
_cell_length_c 19.4552(12)
_cell_measurement_reflns_used 7403
_cell_measurement_temperature 100(2)
_cell_measurement_theta_max 25.69
_cell_measurement_theta_min 2.33
_cell_volume 3902.6(5)
_computing_cell_refinement 'Bruker SAINT'
_computing_data_collection 'Bruker APEX'
_computing_data_reduction 'Bruker SAINT'
_computing_molecular_graphics 'ORTEP-III (Farrugia, 1999)'
_computing_structure_refinement 'SHELXL-97 (Sheldrick, 1997)'
_computing_structure_solution 'SIR-92 (Altomare 1992)'
_diffrn_ambient_temperature 100(2)
_diffrn_measured_fraction_theta_full 1.000
_diffrn_measured_fraction_theta_max 0.998
_diffrn_measurement_device_type 'Bruker APEX-I CCD'
_diffrn_measurement_method '\w scans'
_diffrn_radiation_monochromator 'multilayer optics'
_diffrn_radiation_source microsource
_diffrn_radiation_type MoK\a
_diffrn_radiation_wavelength 0.71073
_diffrn_reflns_av_R_equivalents 0.0752
_diffrn_reflns_av_unetI/netI 0.0639
_diffrn_reflns_Laue_measured_fraction_full 1.000
_diffrn_reflns_Laue_measured_fraction_max 0.998
_diffrn_reflns_limit_h_max 12
_diffrn_reflns_limit_h_min -12
_diffrn_reflns_limit_k_max 32
_diffrn_reflns_limit_k_min -32
_diffrn_reflns_limit_l_max 26
_diffrn_reflns_limit_l_min -26
_diffrn_reflns_number 55839
_diffrn_reflns_point_group_measured_fraction_full 1.000
_diffrn_reflns_point_group_measured_fraction_max 0.998
_diffrn_reflns_theta_full 25.242
_diffrn_reflns_theta_max 28.936
_diffrn_reflns_theta_min 1.448
_exptl_absorpt_coefficient_mu 0.215
_exptl_absorpt_correction_T_max 0.7458
_exptl_absorpt_correction_T_min 0.6277
_exptl_absorpt_correction_type multi-scan
_exptl_absorpt_process_details 'Mulabs Platon'
_exptl_crystal_colour red
_exptl_crystal_density_diffrn 1.265
_exptl_crystal_description block
_exptl_crystal_F_000 1584
_exptl_crystal_size_max 0.230
_exptl_crystal_size_mid 0.200
_exptl_crystal_size_min 0.190
_refine_diff_density_max 0.450
_refine_diff_density_min -0.298
_refine_diff_density_rms 0.047
_refine_ls_extinction_method none
_refine_ls_goodness_of_fit_ref 0.907
_refine_ls_hydrogen_treatment refxyz
_refine_ls_matrix_type full
_refine_ls_number_parameters 622
_refine_ls_number_reflns 10296
_refine_ls_number_restraints 0
_refine_ls_restrained_S_all 0.907
_refine_ls_R_factor_all 0.0592
_refine_ls_R_factor_gt 0.0393
_refine_ls_shift/su_max 0.002
_refine_ls_shift/su_mean 0.000
_refine_ls_structure_factor_coef Fsqd
_refine_ls_weighting_details 'w=1/[\s^2^(Fo^2^)+(0.0308P)^2^] where P=(Fo^2^+2Fc^2^)/3'
_refine_ls_weighting_scheme calc
_refine_ls_wR_factor_gt 0.0775
_refine_ls_wR_factor_ref 0.0840
_reflns_Friedel_coverage 0.000
_reflns_number_gt 7348
_reflns_number_total 10296
_reflns_threshold_expression 'I > 2\s(I)'
_cod_data_source_file om6b00160_si_002.cif
_cod_data_source_block 2
_cod_original_sg_symbol_H-M 'P 21/c'
_cod_database_code 4088531
_shelx_space_group_comment
;
The symmetry employed for this shelxl refinement is uniquely defined
by the following loop, which should always be used as a source of
symmetry information in preference to the above space-group names.
They are only intended as comments.
;
_shelx_estimated_absorpt_t_min 0.952
_shelx_estimated_absorpt_t_max 0.960
_shelxl_version_number 2013-4

loop_
_space_group_symop_operation_xyz
'x, y, z'
'-x, y+1/2, -z+1/2'
'-x, -y, -z'
'x, -y-1/2, z-1/2'

loop_
_atom_site_label
_atom_site_type_symbol
_atom_site_fract_x
_atom_site_fract_y
_atom_site_fract_z
_atom_site_U_iso_or_equiv
_atom_site_adp_type
_atom_site_occupancy
_atom_site_site_symmetry_order
_atom_site_calc_flag
_atom_site_refinement_flags_adp
Si1 Si -0.27495(4) 0.90569(2) 0.62167(2) 0.01670(9) Uani 1 1 d .
O1 O 0.33061(13) 0.95048(4) 0.98017(6) 0.0318(3) Uani 1 1 d .
O2 O 0.22303(13) 0.94496(5) 1.09606(6) 0.0361(3) Uani 1 1 d .
O3 O 0.17957(13) 0.83839(5) 1.14417(6) 0.0368(3) Uani 1 1 d .
O4 O 0.12272(13) 0.74834(4) 1.04249(6) 0.0337(3) Uani 1 1 d .
O5 O 0.22721(12) 0.75557(4) 0.92595(6) 0.0273(2) Uani 1 1 d .
O6 O 0.25742(12) 0.86134(4) 0.87597(6) 0.0309(3) Uani 1 1 d .
K1 K 0.21808(4) 0.84783(2) 1.00918(2) 0.02584(8) Uani 1 1 d .
C1 C -0.14498(17) 0.84780(6) 0.68597(8) 0.0195(3) Uani 1 1 d .
H1A H -0.1170(17) 0.8278(6) 0.6522(8) 0.023 Uiso 1 1 d U
H1B H -0.0459(17) 0.8661(6) 0.7228(8) 0.023 Uiso 1 1 d U
C2 C -0.20987(16) 0.80903(5) 0.72753(8) 0.0182(3) Uani 1 1 d .
C3 C -0.20281(16) 0.82762(6) 0.79836(8) 0.0190(3) Uani 1 1 d .
C4 C -0.12653(18) 0.87885(6) 0.83401(8) 0.0236(3) Uani 1 1 d .
H4 H -0.0786(17) 0.9021(6) 0.8101(8) 0.028 Uiso 1 1 d U
C5 C -0.11409(18) 0.89687(7) 0.90382(9) 0.0276(3) Uani 1 1 d .
H5 H -0.0581(18) 0.9298(6) 0.9241(9) 0.033 Uiso 1 1 d U
C6 C -0.17511(19) 0.86605(7) 0.94495(9) 0.0289(4) Uani 1 1 d .
H6 H -0.1618(18) 0.8779(6) 0.9941(9) 0.035 Uiso 1 1 d U
C7 C -0.25713(18) 0.81741(7) 0.91063(9) 0.0267(3) Uani 1 1 d .
H7 H -0.3088(18) 0.7946(6) 0.9350(8) 0.032 Uiso 1 1 d U
C8 C -0.27440(17) 0.79946(6) 0.84005(8) 0.0226(3) Uani 1 1 d .
H8 H -0.3437(17) 0.7670(6) 0.8167(8) 0.027 Uiso 1 1 d U
C9 C -0.27304(16) 0.75603(6) 0.69147(8) 0.0187(3) Uani 1 1 d .
C10 C -0.27179(17) 0.70629(6) 0.73240(8) 0.0221(3) Uani 1 1 d .
H10 H -0.2240(17) 0.7072(6) 0.7882(8) 0.026 Uiso 1 1 d U
C11 C -0.32813(18) 0.65585(6) 0.69598(9) 0.0255(3) Uani 1 1 d .
H11 H -0.3226(17) 0.6239(6) 0.7283(8) 0.031 Uiso 1 1 d U
C12 C -0.38908(18) 0.65020(6) 0.61673(9) 0.0270(3) Uani 1 1 d .
H12 H -0.4263(18) 0.6159(6) 0.5916(9) 0.032 Uiso 1 1 d U
C13 C -0.39133(18) 0.69739(6) 0.57488(9) 0.0263(3) Uani 1 1 d .
H13 H -0.4336(18) 0.6961(6) 0.5203(9) 0.032 Uiso 1 1 d U
C14 C -0.33562(17) 0.74820(6) 0.61065(8) 0.0230(3) Uani 1 1 d .
H14 H -0.3425(17) 0.7786(6) 0.5793(8) 0.028 Uiso 1 1 d U
C15 C -0.36336(16) 0.88218(5) 0.51821(8) 0.0179(3) Uani 1 1 d .
C16 C -0.52444(18) 0.88969(6) 0.46642(8) 0.0220(3) Uani 1 1 d .
H16 H -0.5969(17) 0.9075(6) 0.4837(8) 0.026 Uiso 1 1 d U
C17 C -0.5858(2) 0.87260(6) 0.39010(9) 0.0277(3) Uani 1 1 d .
H17 H -0.6982(19) 0.8791(6) 0.3557(9) 0.033 Uiso 1 1 d U
C18 C -0.4879(2) 0.84716(6) 0.36368(9) 0.0295(4) Uani 1 1 d .
H18 H -0.5281(18) 0.8353(6) 0.3133(9) 0.035 Uiso 1 1 d U
C19 C -0.3275(2) 0.83897(6) 0.41367(9) 0.0290(4) Uani 1 1 d .
H19 H -0.2589(18) 0.8200(6) 0.3967(9) 0.035 Uiso 1 1 d U
C20 C -0.26677(19) 0.85661(6) 0.48945(9) 0.0242(3) Uani 1 1 d .
H20 H -0.1561(18) 0.8513(6) 0.5222(8) 0.029 Uiso 1 1 d U
C21 C -0.15321(16) 0.97005(5) 0.62842(8) 0.0183(3) Uani 1 1 d .
C22 C -0.14892(17) 0.99393(6) 0.56372(8) 0.0216(3) Uani 1 1 d .
H22 H -0.2056(17) 0.9767(6) 0.5139(8) 0.026 Uiso 1 1 d U
C23 C -0.06362(18) 1.04276(6) 0.56914(9) 0.0251(3) Uani 1 1 d .
H23 H -0.0617(17) 1.0568(6) 0.5240(8) 0.030 Uiso 1 1 d U
C24 C 0.01909(18) 1.06878(6) 0.63951(9) 0.0248(3) Uani 1 1 d .
H24 H 0.0810(18) 1.1012(6) 0.6452(8) 0.030 Uiso 1 1 d U
C25 C 0.01723(17) 1.04619(6) 0.70482(9) 0.0241(3) Uani 1 1 d .
H25 H 0.0757(18) 1.0629(6) 0.7541(8) 0.029 Uiso 1 1 d U
C26 C -0.06800(17) 0.99758(6) 0.69873(8) 0.0213(3) Uani 1 1 d .
H26 H -0.0662(16) 0.9833(6) 0.7444(8) 0.026 Uiso 1 1 d U
C27 C -0.44190(16) 0.92690(5) 0.64387(7) 0.0165(3) Uani 1 1 d .
C28 C -0.48613(17) 0.98292(6) 0.64135(8) 0.0211(3) Uani 1 1 d .
H28 H -0.4265(17) 1.0110(6) 0.6302(8) 0.025 Uiso 1 1 d U
C29 C -0.61565(18) 0.99862(6) 0.65319(9) 0.0242(3) Uani 1 1 d .
H29 H -0.6428(17) 1.0360(6) 0.6495(8) 0.029 Uiso 1 1 d U
C30 C -0.70474(18) 0.95885(6) 0.66791(8) 0.0236(3) Uani 1 1 d .
H30 H -0.7946(17) 0.9691(6) 0.6759(8) 0.028 Uiso 1 1 d U
C31 C -0.66225(17) 0.90316(6) 0.67139(8) 0.0225(3) Uani 1 1 d .
H31 H -0.7254(17) 0.8743(6) 0.6796(8) 0.027 Uiso 1 1 d U
C32 C -0.53310(17) 0.88744(6) 0.65935(8) 0.0202(3) Uani 1 1 d .
H32 H -0.5038(16) 0.8489(6) 0.6627(8) 0.024 Uiso 1 1 d U
C33 C 0.2922(2) 0.99794(7) 1.01313(11) 0.0396(4) Uani 1 1 d .
H33A H 0.173(2) 1.0069(7) 0.9835(10) 0.047 Uiso 1 1 d U
H33B H 0.355(2) 1.0312(7) 1.0093(9) 0.047 Uiso 1 1 d U
C34 C 0.3335(2) 0.98540(7) 1.09523(11) 0.0404(5) Uani 1 1 d .
H34A H 0.450(2) 0.9697(7) 1.1243(10) 0.048 Uiso 1 1 d U
H34B H 0.325(2) 1.0201(7) 1.1219(9) 0.048 Uiso 1 1 d U
C35 C 0.2468(2) 0.93303(9) 1.17242(10) 0.0456(5) Uani 1 1 d .
H35A H 0.231(2) 0.9677(7) 1.1966(10) 0.055 Uiso 1 1 d U
H35B H 0.362(2) 0.9208(7) 1.2051(10) 0.055 Uiso 1 1 d U
C36 C 0.1343(2) 0.88795(9) 1.16849(10) 0.0434(5) Uani 1 1 d .
H36A H 0.141(2) 0.8819(7) 1.2209(10) 0.052 Uiso 1 1 d U
H36B H 0.018(2) 0.8988(7) 1.1317(10) 0.052 Uiso 1 1 d U
C37 C 0.0818(2) 0.79144(9) 1.14076(11) 0.0448(5) Uani 1 1 d .
H37A H -0.035(2) 0.7996(7) 1.1000(10) 0.054 Uiso 1 1 d U
H37B H 0.086(2) 0.7862(7) 1.1922(10) 0.054 Uiso 1 1 d U
C38 C 0.1487(2) 0.74159(8) 1.11939(11) 0.0423(5) Uani 1 1 d .
H38A H 0.261(2) 0.7396(7) 1.1532(10) 0.051 Uiso 1 1 d U
H38B H 0.090(2) 0.7055(7) 1.1238(9) 0.051 Uiso 1 1 d U
C39 C 0.1754(2) 0.70197(7) 1.01409(11) 0.0382(4) Uani 1 1 d .
H39A H 0.123(2) 0.6674(7) 1.0197(9) 0.046 Uiso 1 1 d U
H39B H 0.294(2) 0.6980(7) 1.0466(9) 0.046 Uiso 1 1 d U
C40 C 0.1309(2) 0.71183(7) 0.93174(11) 0.0357(4) Uani 1 1 d .
H40A H 0.1461(19) 0.6773(7) 0.9076(9) 0.043 Uiso 1 1 d U
H40B H 0.008(2) 0.7232(6) 0.9011(9) 0.043 Uiso 1 1 d U
C41 C 0.1921(2) 0.76619(7) 0.84789(9) 0.0319(4) Uani 1 1 d .
H41A H 0.076(2) 0.7754(6) 0.8160(9) 0.038 Uiso 1 1 d U
H41B H 0.2149(19) 0.7325(7) 0.8262(9) 0.038 Uiso 1 1 d U
C42 C 0.2952(2) 0.81271(8) 0.84576(10) 0.0349(4) Uani 1 1 d .
H42A H 0.409(2) 0.8021(7) 0.8758(9) 0.042 Uiso 1 1 d U
H42B H 0.2741(19) 0.8197(7) 0.7919(10) 0.042 Uiso 1 1 d U
C43 C 0.3422(2) 0.90925(8) 0.87185(10) 0.0418(5) Uani 1 1 d .
H43A H 0.320(2) 0.9158(7) 0.8195(10) 0.050 Uiso 1 1 d U
H43B H 0.462(2) 0.9030(7) 0.9032(10) 0.050 Uiso 1 1 d U
C44 C 0.2866(2) 0.95804(8) 0.90063(10) 0.0411(5) Uani 1 1 d .
H44A H 0.341(2) 0.9944(7) 0.8942(9) 0.049 Uiso 1 1 d U
H44B H 0.173(2) 0.9624(7) 0.8716(10) 0.049 Uiso 1 1 d U

loop_
_atom_site_aniso_label
_atom_site_aniso_U_11
_atom_site_aniso_U_22
_atom_site_aniso_U_33
_atom_site_aniso_U_23
_atom_site_aniso_U_13
_atom_site_aniso_U_12
Si1 0.01783(19) 0.01711(19) 0.01676(19) 0.00026(15) 0.00923(16) 0.00065(15)
O1 0.0355(6) 0.0220(6) 0.0283(6) 0.0028(5) 0.0061(5) -0.0007(5)
O2 0.0355(7) 0.0368(7) 0.0279(6) -0.0113(5) 0.0074(5) 0.0026(5)
O3 0.0341(7) 0.0522(8) 0.0275(6) 0.0001(5) 0.0168(5) 0.0043(6)
O4 0.0352(7) 0.0310(6) 0.0345(7) 0.0096(5) 0.0155(5) 0.0010(5)
O5 0.0253(6) 0.0252(6) 0.0261(6) -0.0043(4) 0.0070(5) -0.0017(4)
O6 0.0329(6) 0.0350(6) 0.0284(6) -0.0042(5) 0.0170(5) -0.0080(5)
K1 0.03482(19) 0.02116(16) 0.02521(17) -0.00048(13) 0.01682(15) 0.00016(14)
C1 0.0192(7) 0.0208(7) 0.0194(7) 0.0007(6) 0.0096(6) 0.0004(6)
C2 0.0188(7) 0.0182(7) 0.0177(7) 0.0034(5) 0.0083(6) 0.0022(5)
C3 0.0167(7) 0.0207(7) 0.0174(7) 0.0041(6) 0.0058(6) 0.0050(5)
C4 0.0237(8) 0.0241(8) 0.0216(8) 0.0012(6) 0.0090(6) 0.0003(6)
C5 0.0261(8) 0.0263(8) 0.0248(8) -0.0049(7) 0.0065(7) 0.0007(6)
C6 0.0301(9) 0.0360(9) 0.0187(8) -0.0017(7) 0.0094(7) 0.0079(7)
C7 0.0276(8) 0.0316(9) 0.0251(8) 0.0056(7) 0.0156(7) 0.0076(7)
C8 0.0232(8) 0.0230(8) 0.0219(8) 0.0026(6) 0.0106(6) 0.0024(6)
C9 0.0168(7) 0.0212(7) 0.0190(7) 0.0026(6) 0.0090(6) 0.0028(5)
C10 0.0242(8) 0.0226(8) 0.0175(7) 0.0029(6) 0.0079(6) 0.0019(6)
C11 0.0270(8) 0.0202(8) 0.0270(8) 0.0043(6) 0.0104(7) 0.0011(6)
C12 0.0269(8) 0.0235(8) 0.0282(8) -0.0050(7) 0.0104(7) -0.0042(6)
C13 0.0273(8) 0.0322(9) 0.0191(8) -0.0030(7) 0.0103(7) -0.0033(7)
C14 0.0249(8) 0.0248(8) 0.0208(8) 0.0037(6) 0.0115(6) 0.0007(6)
C15 0.0241(7) 0.0138(7) 0.0179(7) 0.0018(5) 0.0112(6) 0.0002(5)
C16 0.0259(8) 0.0184(7) 0.0225(8) 0.0018(6) 0.0115(6) 0.0007(6)
C17 0.0308(9) 0.0264(8) 0.0201(8) 0.0022(6) 0.0064(7) -0.0046(7)
C18 0.0475(10) 0.0216(8) 0.0183(8) -0.0033(6) 0.0140(8) -0.0087(7)
C19 0.0448(10) 0.0226(8) 0.0288(9) -0.0025(7) 0.0249(8) 0.0001(7)
C20 0.0272(8) 0.0238(8) 0.0235(8) 0.0012(6) 0.0132(7) 0.0024(6)
C21 0.0167(7) 0.0181(7) 0.0223(7) 0.0013(6) 0.0108(6) 0.0038(5)
C22 0.0213(8) 0.0222(8) 0.0215(8) 0.0028(6) 0.0097(6) 0.0016(6)
C23 0.0270(8) 0.0221(8) 0.0282(8) 0.0077(6) 0.0142(7) 0.0032(6)
C24 0.0223(8) 0.0158(7) 0.0381(9) 0.0010(6) 0.0153(7) 0.0008(6)
C25 0.0212(8) 0.0229(8) 0.0294(8) -0.0065(6) 0.0125(7) -0.0007(6)
C26 0.0216(8) 0.0233(8) 0.0226(8) 0.0003(6) 0.0132(6) 0.0012(6)
C27 0.0176(7) 0.0191(7) 0.0122(6) -0.0004(5) 0.0061(5) 0.0001(5)
C28 0.0218(8) 0.0190(7) 0.0231(8) 0.0017(6) 0.0107(6) -0.0005(6)
C29 0.0269(8) 0.0187(7) 0.0283(8) 0.0000(6) 0.0135(7) 0.0047(6)
C30 0.0216(8) 0.0287(8) 0.0243(8) -0.0002(6) 0.0137(7) 0.0041(6)
C31 0.0219(8) 0.0240(8) 0.0247(8) 0.0025(6) 0.0134(6) -0.0017(6)
C32 0.0213(7) 0.0165(7) 0.0221(7) 0.0004(6) 0.0094(6) 0.0014(6)
C33 0.0331(10) 0.0183(8) 0.0509(12) -0.0029(8) 0.0046(9) 0.0003(7)
C34 0.0348(10) 0.0277(9) 0.0434(11) -0.0147(8) 0.0042(8) 0.0033(8)
C35 0.0432(11) 0.0609(13) 0.0238(9) -0.0175(9) 0.0072(8) 0.0129(10)
C36 0.0377(11) 0.0707(14) 0.0208(9) -0.0052(9) 0.0124(8) 0.0136(10)
C37 0.0392(11) 0.0699(14) 0.0316(10) 0.0164(10) 0.0215(9) -0.0002(10)
C38 0.0368(10) 0.0509(12) 0.0377(11) 0.0192(9) 0.0156(9) -0.0007(9)
C39 0.0328(10) 0.0213(9) 0.0572(12) 0.0062(8) 0.0176(9) -0.0015(7)
C40 0.0305(9) 0.0238(9) 0.0475(11) -0.0094(8) 0.0129(8) -0.0048(7)
C41 0.0300(9) 0.0349(10) 0.0222(8) -0.0092(7) 0.0044(7) 0.0085(7)
C42 0.0298(9) 0.0536(12) 0.0221(9) -0.0023(8) 0.0124(8) 0.0077(8)
C43 0.0454(11) 0.0541(12) 0.0270(9) 0.0033(9) 0.0172(9) -0.0176(10)
C44 0.0418(11) 0.0379(10) 0.0307(10) 0.0123(8) 0.0051(8) -0.0120(9)

loop_
_atom_type_symbol
_atom_type_description
_atom_type_scat_dispersion_real
_atom_type_scat_dispersion_imag
_atom_type_scat_source
C C 0.0033 0.0016 'International Tables Vol C Tables 4.2.6.8 and 6.1.1.4'
H H 0.0000 0.0000 'International Tables Vol C Tables 4.2.6.8 and 6.1.1.4'
K K 0.2009 0.2494 'International Tables Vol C Tables 4.2.6.8 and 6.1.1.4'
O O 0.0106 0.0060 'International Tables Vol C Tables 4.2.6.8 and 6.1.1.4'
Si Si 0.0817 0.0704 'International Tables Vol C Tables 4.2.6.8 and 6.1.1.4'

loop_
_geom_angle_atom_site_label_1
_geom_angle_atom_site_label_2
_geom_angle_atom_site_label_3
_geom_angle
_geom_angle_site_symmetry_1
_geom_angle_site_symmetry_3
C27 Si1 C15 108.61(6) . .
C27 Si1 C21 107.61(6) . .
C15 Si1 C21 106.19(6) . .
C27 Si1 C1 113.65(6) . .
C15 Si1 C1 109.00(6) . .
C21 Si1 C1 111.49(6) . .
C44 O1 C33 112.23(13) . .
C44 O1 K1 112.15(9) . .
C33 O1 K1 114.28(10) . .
C34 O2 C35 112.12(14) . .
C34 O2 K1 111.45(9) . .
C35 O2 K1 113.78(10) . .
C36 O3 C37 113.26(14) . .
C36 O3 K1 115.36(10) . .
C37 O3 K1 111.63(9) . .
C38 O4 C39 113.39(13) . .
C38 O4 K1 115.72(10) . .
C39 O4 K1 112.52(9) . .
C40 O5 C41 111.61(12) . .
C40 O5 K1 110.85(9) . .
C41 O5 K1 115.30(8) . .
C43 O6 C42 113.06(13) . .
C43 O6 K1 117.25(9) . .
C42 O6 K1 116.70(9) . .
O4 K1 O5 62.52(3) . .
O4 K1 O6 121.08(3) . .
O5 K1 O6 59.93(3) . .
O4 K1 O3 60.94(3) . .
O5 K1 O3 122.12(3) . .
O6 K1 O3 177.95(3) . .
O4 K1 O1 177.47(4) . .
O5 K1 O1 117.80(3) . .
O6 K1 O1 59.87(3) . .
O3 K1 O1 118.13(3) . .
O4 K1 O2 119.43(4) . .
O5 K1 O2 177.31(3) . .
O6 K1 O2 118.56(3) . .
O3 K1 O2 59.39(3) . .
O1 K1 O2 60.16(3) . .
O4 K1 C5 98.73(4) . .
O5 K1 C5 101.90(4) . .
O6 K1 C5 81.75(4) . .
O3 K1 C5 97.68(4) . .
O1 K1 C5 83.68(4) . .
O2 K1 C5 79.82(4) . .
O4 K1 C12 104.61(4) . 4_676
O5 K1 C12 93.50(4) . 4_676
O6 K1 C12 90.50(4) . 4_676
O3 K1 C12 89.26(4) . 4_676
O1 K1 C12 72.92(4) . 4_676
O2 K1 C12 84.22(4) . 4_676
C5 K1 C12 156.09(4) . 4_676
O4 K1 C6 77.25(4) . .
O5 K1 C6 101.95(4) . .
O6 K1 C6 102.95(4) . .
O3 K1 C6 76.94(4) . .
O1 K1 C6 104.96(4) . .
O2 K1 C6 80.49(4) . .
C5 K1 C6 24.56(4) . .
C12 K1 C6 163.17(4) 4_676 .
O4 K1 C13 92.45(4) . 4_676
O5 K1 C13 69.95(3) . 4_676
O6 K1 C13 79.49(3) . 4_676
O3 K1 C13 101.00(3) . 4_676
O1 K1 C13 85.41(3) . 4_676
O2 K1 C13 107.78(4) . 4_676
C5 K1 C13 161.16(4) . 4_676
C12 K1 C13 23.56(4) 4_676 4_676
C6 K1 C13 169.22(4) . 4_676
O4 K1 C39 21.92(4) . .
O5 K1 C39 41.92(4) . .
O6 K1 C39 101.77(4) . .
O3 K1 C39 80.28(4) . .
O1 K1 C39 157.54(4) . .
O2 K1 C39 139.67(4) . .
C5 K1 C39 107.73(4) . .
C12 K1 C39 95.97(4) 4_676 .
C6 K1 C39 91.20(4) . .
C13 K1 C39 78.02(4) 4_676 .
O4 K1 C40 41.84(4) . .
O5 K1 C40 22.09(4) . .
O6 K1 C40 79.29(4) . .
O3 K1 C40 102.74(4) . .
O1 K1 C40 138.88(4) . .
O2 K1 C40 160.31(4) . .
C5 K1 C40 95.78(4) . .
C12 K1 C40 105.01(4) 4_676 .
C6 K1 C40 87.63(4) . .
C13 K1 C40 82.48(4) 4_676 .
C39 K1 C40 24.19(4) . .
O4 K1 H5 113.7(3) . .
O5 K1 H5 116.1(3) . .
O6 K1 H5 81.9(3) . .
O3 K1 H5 97.0(3) . .
O1 K1 H5 68.5(3) . .
O2 K1 H5 65.2(3) . .
C5 K1 H5 17.4(3) . .
C12 K1 H5 139.1(3) 4_676 .
C6 K1 H5 36.6(3) . .
C13 K1 H5 153.2(3) 4_676 .
C39 K1 H5 124.9(3) . .
C40 K1 H5 112.8(3) . .
C2 C1 Si1 120.32(10) . .
C2 C1 H1A 111.2(9) . .
Si1 C1 H1A 102.2(9) . .
C2 C1 H1B 110.9(8) . .
Si1 C1 H1B 105.4(8) . .
H1A C1 H1B 105.5(12) . .
C3 C2 C9 125.21(12) . .
C3 C2 C1 117.81(12) . .
C9 C2 C1 116.98(12) . .
C2 C3 C4 122.18(13) . .
C2 C3 C8 124.88(13) . .
C4 C3 C8 112.90(12) . .
C5 C4 C3 123.15(14) . .
C5 C4 H4 116.5(9) . .
C3 C4 H4 120.3(9) . .
C4 C5 C6 121.80(15) . .
C4 C5 K1 98.31(10) . .
C6 C5 K1 88.19(9) . .
C4 C5 H5 117.6(9) . .
C6 C5 H5 120.5(9) . .
K1 C5 H5 80.6(9) . .
C5 C6 C7 116.92(14) . .
C5 C6 K1 67.25(9) . .
C7 C6 K1 110.21(10) . .
C5 C6 H6 121.3(10) . .
C7 C6 H6 121.8(10) . .
K1 C6 H6 92.5(9) . .
C8 C7 C6 122.09(15) . .
C8 C7 H7 116.4(9) . .
C6 C7 H7 121.4(9) . .
C7 C8 C3 122.85(14) . .
C7 C8 H8 117.6(8) . .
C3 C8 H8 119.4(8) . .
C14 C9 C10 113.60(13) . .
C14 C9 C2 121.83(12) . .
C10 C9 C2 124.49(12) . .
C11 C10 C9 122.74(13) . .
C11 C10 H10 118.0(9) . .
C9 C10 H10 119.2(9) . .
C10 C11 C12 121.67(14) . .
C10 C11 H11 117.5(9) . .
C12 C11 H11 120.8(9) . .
C11 C12 C13 117.44(14) . .
C11 C12 K1 118.79(10) . 4_475
C13 C12 K1 84.29(9) . 4_475
C11 C12 H12 122.2(9) . .
C13 C12 H12 120.4(9) . .
K1 C12 H12 68.9(9) 4_475 .
C14 C13 C12 121.45(14) . .
C14 C13 K1 123.87(10) . 4_475
C12 C13 K1 72.15(9) . 4_475
C14 C13 H13 117.5(9) . .
C12 C13 H13 121.0(9) . .
K1 C13 H13 75.0(9) 4_475 .
C13 C14 C9 123.09(14) . .
C13 C14 H14 117.5(9) . .
C9 C14 H14 119.4(9) . .
C16 C15 C20 116.77(13) . .
C16 C15 Si1 122.78(10) . .
C20 C15 Si1 120.44(11) . .
C17 C16 C15 121.49(14) . .
C17 C16 H16 118.6(9) . .
C15 C16 H16 119.9(8) . .
C18 C17 C16 120.35(15) . .
C18 C17 H17 120.7(9) . .
C16 C17 H17 119.0(9) . .
C17 C18 C19 119.60(14) . .
C17 C18 H18 120.8(10) . .
C19 C18 H18 119.6(10) . .
C20 C19 C18 119.74(15) . .
C20 C19 H19 119.7(10) . .
C18 C19 H19 120.5(9) . .
C19 C20 C15 122.03(15) . .
C19 C20 H20 118.2(9) . .
C15 C20 H20 119.8(9) . .
C26 C21 C22 116.72(13) . .
C26 C21 Si1 120.91(10) . .
C22 C21 Si1 122.32(11) . .
C23 C22 C21 121.65(14) . .
C23 C22 H22 118.2(9) . .
C21 C22 H22 120.2(9) . .
C24 C23 C22 120.03(14) . .
C24 C23 H23 121.3(9) . .
C22 C23 H23 118.7(9) . .
C23 C24 C25 119.77(14) . .
C23 C24 H24 121.9(9) . .
C25 C24 H24 118.3(9) . .
C26 C25 C24 119.68(14) . .
C26 C25 H25 119.1(9) . .
C24 C25 H25 121.2(9) . .
C25 C26 C21 122.16(14) . .
C25 C26 H26 117.4(9) . .
C21 C26 H26 120.4(9) . .
C32 C27 C28 117.28(12) . .
C32 C27 Si1 121.44(10) . .
C28 C27 Si1 121.18(10) . .
C29 C28 C27 121.49(13) . .
C29 C28 H28 119.3(9) . .
C27 C28 H28 119.2(9) . .
C30 C29 C28 120.22(14) . .
C30 C29 H29 121.0(9) . .
C28 C29 H29 118.8(9) . .
C29 C30 C31 119.29(13) . .
C29 C30 H30 121.0(9) . .
C31 C30 H30 119.7(9) . .
C32 C31 C30 120.51(14) . .
C32 C31 H31 118.5(9) . .
C30 C31 H31 120.9(9) . .
C31 C32 C27 121.20(13) . .
C31 C32 H32 119.8(9) . .
C27 C32 H32 119.0(9) . .
O1 C33 C34 108.83(13) . .
O1 C33 H33A 110.4(9) . .
C34 C33 H33A 109.6(10) . .
O1 C33 H33B 108.9(10) . .
C34 C33 H33B 111.0(10) . .
H33A C33 H33B 108.1(13) . .
O2 C34 C33 108.17(14) . .
O2 C34 H34A 109.4(9) . .
C33 C34 H34A 110.6(9) . .
O2 C34 H34B 109.3(10) . .
C33 C34 H34B 110.1(10) . .
H34A C34 H34B 109.2(13) . .
O2 C35 C36 108.61(14) . .
O2 C35 H35A 109.7(10) . .
C36 C35 H35A 112.1(10) . .
O2 C35 H35B 109.4(10) . .
C36 C35 H35B 110.3(10) . .
H35A C35 H35B 106.8(14) . .
O3 C36 C35 108.45(15) . .
O3 C36 H36A 109.1(10) . .
C35 C36 H36A 109.6(10) . .
O3 C36 H36B 111.2(10) . .
C35 C36 H36B 110.7(10) . .
H36A C36 H36B 107.7(14) . .
O3 C37 C38 107.63(15) . .
O3 C37 H37A 108.5(10) . .
C38 C37 H37A 111.6(10) . .
O3 C37 H37B 108.7(10) . .
C38 C37 H37B 110.5(10) . .
H37A C37 H37B 109.8(14) . .
O4 C38 C37 108.06(14) . .
O4 C38 H38A 109.9(11) . .
C37 C38 H38A 108.6(11) . .
O4 C38 H38B 109.6(9) . .
C37 C38 H38B 109.8(10) . .
H38A C38 H38B 110.8(14) . .
O4 C39 C40 108.48(14) . .
O4 C39 K1 45.57(7) . .
C40 C39 K1 78.00(9) . .
O4 C39 H39A 109.7(10) . .
C40 C39 H39A 109.9(10) . .
K1 C39 H39A 154.0(10) . .
O4 C39 H39B 108.0(10) . .
C40 C39 H39B 112.8(9) . .
K1 C39 H39B 90.4(10) . .
H39A C39 H39B 107.9(14) . .
O5 C40 C39 109.00(14) . .
O5 C40 K1 47.06(7) . .
C39 C40 K1 77.82(9) . .
O5 C40 H40A 110.3(10) . .
C39 C40 H40A 110.3(9) . .
K1 C40 H40A 156.5(10) . .
O5 C40 H40B 109.3(9) . .
C39 C40 H40B 110.5(9) . .
K1 C40 H40B 89.1(8) . .
H40A C40 H40B 107.4(13) . .
O5 C41 C42 108.93(13) . .
O5 C41 H41A 111.3(9) . .
C42 C41 H41A 110.6(9) . .
O5 C41 H41B 108.8(9) . .
C42 C41 H41B 109.7(9) . .
H41A C41 H41B 107.5(13) . .
O6 C42 C41 108.60(13) . .
O6 C42 H42A 111.7(10) . .
C41 C42 H42A 109.2(10) . .
O6 C42 H42B 109.3(9) . .
C41 C42 H42B 109.6(10) . .
H42A C42 H42B 108.4(13) . .
O6 C43 C44 108.42(15) . .
O6 C43 H43A 109.7(11) . .
C44 C43 H43A 109.2(11) . .
O6 C43 H43B 109.9(10) . .
C44 C43 H43B 111.8(10) . .
H43A C43 H43B 107.8(14) . .
O1 C44 C43 109.28(14) . .
O1 C44 H44A 108.7(9) . .
C43 C44 H44A 109.9(9) . .
O1 C44 H44B 110.5(10) . .
C43 C44 H44B 110.4(11) . .
H44A C44 H44B 108.0(14) . .

loop_
_geom_bond_atom_site_label_1
_geom_bond_atom_site_label_2
_geom_bond_distance
_geom_bond_site_symmetry_2
Si1 C27 1.8721(14) .
Si1 C15 1.8831(14) .
Si1 C21 1.8898(14) .
Si1 C1 1.8974(14) .
O1 C44 1.4212(19) .
O1 C33 1.4313(19) .
O1 K1 2.8363(11) .
O2 C34 1.424(2) .
O2 C35 1.428(2) .
O2 K1 2.8684(11) .
O3 C36 1.415(2) .
O3 C37 1.435(2) .
O3 K1 2.8173(11) .
O4 C38 1.412(2) .
O4 C39 1.427(2) .
O4 K1 2.7297(11) .
O5 C40 1.4223(19) .
O5 C41 1.4239(18) .
O5 K1 2.7681(10) .
O6 C43 1.4207(19) .
O6 C42 1.4221(19) .
O6 K1 2.7969(11) .
K1 C5 3.0817(16) .
K1 C12 3.3095(16) 4_676
K1 C6 3.3400(16) .
K1 C13 3.4596(16) 4_676
K1 C39 3.5314(17) .
K1 C40 3.5338(17) .
K1 H5 3.071(15) .
C1 C2 1.5281(18) .
C1 H1A 0.943(14) .
C1 H1B 0.983(15) .
C2 C3 1.4214(18) .
C2 C9 1.4442(18) .
C3 C4 1.434(2) .
C3 C8 1.4344(19) .
C4 C5 1.379(2) .
C4 H4 0.959(14) .
C5 C6 1.389(2) .
C5 H5 0.932(15) .
C6 C7 1.391(2) .
C6 H6 0.951(15) .
C7 C8 1.377(2) .
C7 H7 0.984(15) .
C8 H8 0.984(15) .
C9 C14 1.4201(19) .
C9 C10 1.4326(19) .
C10 C11 1.382(2) .
C10 H10 0.969(14) .
C11 C12 1.387(2) .
C11 H11 0.978(15) .
C12 C13 1.390(2) .
C12 H12 0.942(15) .
C13 C14 1.384(2) .
C13 H13 0.951(15) .
C14 H14 0.934(14) .
C15 C16 1.396(2) .
C15 C20 1.4030(19) .
C16 C17 1.390(2) .
C16 H16 0.982(14) .
C17 C18 1.380(2) .
C17 H17 0.971(15) .
C18 C19 1.386(2) .
C18 H18 0.921(15) .
C19 C20 1.385(2) .
C19 H19 0.960(15) .
C20 H20 0.948(15) .
C21 C26 1.3987(19) .
C21 C22 1.4002(18) .
C22 C23 1.396(2) .
C22 H22 0.962(14) .
C23 C24 1.380(2) .
C23 H23 0.950(14) .
C24 C25 1.389(2) .
C24 H24 0.946(15) .
C25 C26 1.389(2) .
C25 H25 0.952(15) .
C26 H26 0.945(14) .
C27 C32 1.3971(18) .
C27 C28 1.4018(18) .
C28 C29 1.3859(19) .
C28 H28 0.961(14) .
C29 C30 1.381(2) .
C29 H29 0.926(15) .
C30 C31 1.388(2) .
C30 H30 0.956(14) .
C31 C32 1.3849(19) .
C31 H31 0.971(15) .
C32 H32 0.959(13) .
C33 C34 1.494(3) .
C33 H33A 1.017(17) .
C33 H33B 1.012(17) .
C34 H34A 1.046(17) .
C34 H34B 1.005(17) .
C35 C36 1.488(3) .
C35 H35A 1.000(18) .
C35 H35B 1.014(19) .
C36 H36A 1.003(17) .
C36 H36B 1.029(18) .
C37 C38 1.495(3) .
C37 H37A 1.039(18) .
C37 H37B 0.992(18) .
C38 H38A 0.958(19) .
C38 H38B 1.049(18) .
C39 C40 1.480(2) .
C39 H39A 0.993(17) .
C39 H39B 1.002(17) .
C40 H40A 0.995(16) .
C40 H40B 1.066(17) .
C41 C42 1.489(2) .
C41 H41A 1.001(16) .
C41 H41B 0.979(16) .
C42 H42A 0.987(17) .
C42 H42B 0.989(16) .
C43 C44 1.491(3) .
C43 H43A 0.958(17) .
C43 H43B 1.020(18) .
C44 H44A 1.044(17) .
C44 H44B 0.960(18) .

loop_
_geom_torsion_atom_site_label_1
_geom_torsion_atom_site_label_2
_geom_torsion_atom_site_label_3
_geom_torsion_atom_site_label_4
_geom_torsion
_geom_torsion_site_symmetry_1
_geom_torsion_site_symmetry_4
C27 Si1 C1 C2 22.06(13) . .
C15 Si1 C1 C2 -99.21(12) . .
C21 Si1 C1 C2 143.88(11) . .
Si1 C1 C2 C3 -83.07(15) . .
Si1 C1 C2 C9 97.22(13) . .
C9 C2 C3 C4 174.77(13) . .
C1 C2 C3 C4 -4.91(19) . .
C9 C2 C3 C8 -7.8(2) . .
C1 C2 C3 C8 172.53(12) . .
C2 C3 C4 C5 -178.00(14) . .
C8 C3 C4 C5 4.3(2) . .
C3 C4 C5 C6 0.2(2) . .
C3 C4 C5 K1 93.24(14) . .
C4 C5 C6 C7 -3.3(2) . .
K1 C5 C6 C7 -101.96(13) . .
C4 C5 C6 K1 98.66(15) . .
C5 C6 C7 C8 1.6(2) . .
K1 C6 C7 C8 -72.44(16) . .
C6 C7 C8 C3 3.3(2) . .
C2 C3 C8 C7 176.37(14) . .
C4 C3 C8 C7 -6.0(2) . .
C3 C2 C9 C14 154.33(14) . .
C1 C2 C9 C14 -25.98(19) . .
C3 C2 C9 C10 -29.1(2) . .
C1 C2 C9 C10 150.62(13) . .
C14 C9 C10 C11 -0.7(2) . .
C2 C9 C10 C11 -177.54(14) . .
C9 C10 C11 C12 0.4(2) . .
C10 C11 C12 C13 0.1(2) . .
C10 C11 C12 K1 -98.96(15) . 4_475
C11 C12 C13 C14 -0.3(2) . .
K1 C12 C13 C14 119.30(14) 4_475 .
C11 C12 C13 K1 -119.56(14) . 4_475
C12 C13 C14 C9 -0.1(2) . .
K1 C13 C14 C9 88.66(16) 4_475 .
C10 C9 C14 C13 0.5(2) . .
C2 C9 C14 C13 177.47(14) . .
C27 Si1 C15 C16 10.04(13) . .
C21 Si1 C15 C16 -105.43(12) . .
C1 Si1 C15 C16 134.34(11) . .
C27 Si1 C15 C20 -170.92(11) . .
C21 Si1 C15 C20 73.61(12) . .
C1 Si1 C15 C20 -46.62(13) . .
C20 C15 C16 C17 0.0(2) . .
Si1 C15 C16 C17 179.09(11) . .
C15 C16 C17 C18 0.5(2) . .
C16 C17 C18 C19 -0.3(2) . .
C17 C18 C19 C20 -0.3(2) . .
C18 C19 C20 C15 0.8(2) . .
C16 C15 C20 C19 -0.7(2) . .
Si1 C15 C20 C19 -179.78(11) . .
C27 Si1 C21 C26 65.19(12) . .
C15 Si1 C21 C26 -178.66(11) . .
C1 Si1 C21 C26 -60.06(13) . .
C27 Si1 C21 C22 -111.97(11) . .
C15 Si1 C21 C22 4.19(13) . .
C1 Si1 C21 C22 122.78(11) . .
C26 C21 C22 C23 0.1(2) . .
Si1 C21 C22 C23 177.37(11) . .
C21 C22 C23 C24 -0.1(2) . .
C22 C23 C24 C25 0.1(2) . .
C23 C24 C25 C26 0.0(2) . .
C24 C25 C26 C21 0.0(2) . .
C22 C21 C26 C25 -0.1(2) . .
Si1 C21 C26 C25 -177.37(11) . .
C15 Si1 C27 C32 78.93(12) . .
C21 Si1 C27 C32 -166.52(11) . .
C1 Si1 C27 C32 -42.56(13) . .
C15 Si1 C27 C28 -97.44(12) . .
C21 Si1 C27 C28 17.11(13) . .
C1 Si1 C27 C28 141.06(11) . .
C32 C27 C28 C29 -0.4(2) . .
Si1 C27 C28 C29 176.09(11) . .
C27 C28 C29 C30 0.0(2) . .
C28 C29 C30 C31 0.6(2) . .
C29 C30 C31 C32 -0.8(2) . .
C30 C31 C32 C27 0.3(2) . .
C28 C27 C32 C31 0.2(2) . .
Si1 C27 C32 C31 -176.26(11) . .
C44 O1 C33 C34 176.81(14) . .
K1 O1 C33 C34 47.67(16) . .
C35 O2 C34 C33 -176.16(14) . .
K1 O2 C34 C33 54.98(14) . .
O1 C33 C34 O2 -70.04(17) . .
C34 O2 C35 C36 -176.33(14) . .
K1 O2 C35 C36 -48.71(16) . .
C37 O3 C36 C35 178.07(14) . .
K1 O3 C36 C35 -51.56(16) . .
O2 C35 C36 O3 67.02(18) . .
C36 O3 C37 C38 -176.43(14) . .
K1 O3 C37 C38 51.35(16) . .
C39 O4 C38 C37 -177.40(14) . .
K1 O4 C38 C37 50.42(17) . .
O3 C37 C38 O4 -68.33(18) . .
C38 O4 C39 C40 175.67(14) . .
K1 O4 C39 C40 -50.60(15) . .
C38 O4 C39 K1 -133.72(15) . .
C41 O5 C40 C39 178.72(13) . .
K1 O5 C40 C39 -51.28(15) . .
C41 O5 C40 K1 -130.00(12) . .
O4 C39 C40 O5 70.10(17) . .
K1 C39 C40 O5 35.76(11) . .
O4 C39 C40 K1 34.34(11) . .
C40 O5 C41 C42 179.29(13) . .
K1 O5 C41 C42 51.65(15) . .
C43 O6 C42 C41 -176.14(14) . .
K1 O6 C42 C41 43.40(15) . .
O5 C41 C42 O6 -62.30(17) . .
C42 O6 C43 C44 176.74(14) . .
K1 O6 C43 C44 -43.03(17) . .
C33 O1 C44 C43 175.31(14) . .
K1 O1 C44 C43 -54.46(16) . .
O6 C43 C44 O1 65.23(18) . .
